data_4116648
loop_
_publ_author_name
'Dietrich P. Steinhuebel'
'Stephen J. Lippard'

_publ_section_title
;
 Synthesis of Unsymmetrical Diolate, Oxametallacyclopentene,
 Amido-Alkoxide and Thiolato-Alkoxide Complexes Using Dialkyl and Diaryl
 Titanium Aminotroponiminate Complexes: A Route to Unsymmetrical Vicinal
 Diols
;
_journal_name_full 'Journal of the American Chemical Society'
_journal_page_first 11762
_journal_page_last 11772
_journal_paper_doi 10.1021/ja992662y
_journal_volume 121
_journal_year 1999
_chemical_formula_sum 'C34 H38 N4 O2 Ti'
_chemical_formula_weight 582.58
_chemical_name_systematic
; 
 ? 
;
_space_group_IT_number 14
_symmetry_cell_setting monoclinic
_symmetry_space_group_name_Hall '-P 2ybc'
_symmetry_space_group_name_H-M 'P 1 21/c 1'
_atom_sites_solution_hydrogens geom
_atom_sites_solution_primary direct
_atom_sites_solution_secondary difmap
_audit_creation_method SHELXL-97
_cell_angle_alpha 90.00
_cell_angle_beta 91.811(13)
_cell_angle_gamma 90.00
_cell_formula_units_Z 4
_cell_length_a 16.222(2)
_cell_length_b 15.4521(16)
_cell_length_c 11.8922(17)
_cell_measurement_temperature 188(2)
_cell_volume 2979.5(6)
_computing_structure_refinement 'SHELXL-97 (Sheldrick, 1997)'
_computing_structure_solution 'SHELXS-97 (Sheldrick, 1990)'
_diffrn_ambient_temperature 188(2)
_diffrn_measured_fraction_theta_full 0.931
_diffrn_measured_fraction_theta_max 0.931
_diffrn_radiation_monochromator graphite
_diffrn_radiation_source 'fine-focus sealed tube'
_diffrn_radiation_type MoK\a
_diffrn_radiation_wavelength 0.71073
_diffrn_reflns_av_R_equivalents 0.0196
_diffrn_reflns_av_sigmaI/netI 0.0262
_diffrn_reflns_limit_h_max 12
_diffrn_reflns_limit_h_min -21
_diffrn_reflns_limit_k_max 20
_diffrn_reflns_limit_k_min -20
_diffrn_reflns_limit_l_max 14
_diffrn_reflns_limit_l_min -15
_diffrn_reflns_number 18065
_diffrn_reflns_theta_full 28.28
_diffrn_reflns_theta_max 28.28
_diffrn_reflns_theta_min 1.82
_exptl_absorpt_coefficient_mu 0.325
_exptl_absorpt_correction_T_max 1.0000
_exptl_absorpt_correction_T_min 0.877539
_exptl_absorpt_correction_type SADABS
_exptl_crystal_density_diffrn 1.299
_exptl_crystal_F_000 1232
_exptl_crystal_size_max .45
_exptl_crystal_size_mid .4
_exptl_crystal_size_min .4
_refine_diff_density_max 0.295
_refine_diff_density_min -0.509
_refine_diff_density_rms 0.044
_refine_ls_extinction_method none
_refine_ls_goodness_of_fit_ref 1.049
_refine_ls_hydrogen_treatment mixed
_refine_ls_matrix_type full
_refine_ls_number_parameters 522
_refine_ls_number_reflns 6876
_refine_ls_number_restraints 0
_refine_ls_restrained_S_all 1.049
_refine_ls_R_factor_all 0.0446
_refine_ls_R_factor_gt 0.0349
_refine_ls_shift/su_max 0.001
_refine_ls_shift/su_mean 0.000
_refine_ls_structure_factor_coef Fsqd
_refine_ls_weighting_details 'calc w=1/[\s^2^(Fo^2^)+(0.0539P)^2^+0.7070P] where P=(Fo^2^+2Fc^2^)/3'
_refine_ls_weighting_scheme calc
_refine_ls_wR_factor_gt 0.0928
_refine_ls_wR_factor_ref 0.0976
_reflns_number_gt 5728
_reflns_number_total 6876
_reflns_threshold_expression >2sigma(I)
_cod_data_source_file ja992662y_2.cif
_cod_data_source_block 2
_cod_original_cell_volume 2979.4(7)
_cod_database_code 4116648

loop_
_symmetry_equiv_pos_as_xyz
'x, y, z'
'-x, y+1/2, -z+1/2'
'-x, -y, -z'
'x, -y-1/2, z-1/2'

loop_
_atom_site_label
_atom_site_type_symbol
_atom_site_fract_x
_atom_site_fract_y
_atom_site_fract_z
_atom_site_U_iso_or_equiv
_atom_site_adp_type
_atom_site_occupancy
_atom_site_symmetry_multiplicity
_atom_site_calc_flag
Ti1 Ti 0.265448(14) 0.496796(15) 0.710666(19) 0.02074(8) Uani 1 1 d
O1 O 0.22653(6) 0.60175(6) 0.76763(8) 0.0233(2) Uani 1 1 d
O2 O 0.21490(6) 0.45631(6) 0.83886(8) 0.0264(2) Uani 1 1 d
N1 N 0.38108(7) 0.47860(8) 0.78723(10) 0.0260(2) Uani 1 1 d
N2 N 0.35234(7) 0.55724(7) 0.60485(9) 0.0251(2) Uani 1 1 d
N3 N 0.26966(7) 0.37175(7) 0.63402(10) 0.0254(2) Uani 1 1 d
N4 N 0.17607(7) 0.49625(7) 0.58153(10) 0.0254(2) Uani 1 1 d
C1 C 0.44839(9) 0.51479(9) 0.74455(12) 0.0259(3) Uani 1 1 d
C2 C 0.52587(11) 0.51133(13) 0.80059(15) 0.0425(4) Uani 1 1 d
H2 H 0.5244(14) 0.4783(15) 0.8674(19) 0.057(6) Uiso 1 1 d
C3 C 0.60304(11) 0.54418(15) 0.77433(17) 0.0496(5) Uani 1 1 d
H3 H 0.6481(15) 0.5293(17) 0.835(2) 0.072(7) Uiso 1 1 d
C4 C 0.62669(11) 0.58997(13) 0.68289(17) 0.0458(4) Uani 1 1 d
H4 H 0.6850(14) 0.6093(15) 0.6876(17) 0.060(6) Uiso 1 1 d
C5 C 0.57603(12) 0.61235(15) 0.5927(2) 0.0565(5) Uani 1 1 d
H5 H 0.6009(17) 0.6410(19) 0.540(2) 0.085(8) Uiso 1 1 d
C6 C 0.49266(11) 0.59933(14) 0.57250(17) 0.0475(5) Uani 1 1 d
H6 H 0.4713(14) 0.6217(16) 0.5005(19) 0.065(7) Uiso 1 1 d
C7 C 0.43114(9) 0.55927(9) 0.63699(12) 0.0255(3) Uani 1 1 d
C8 C 0.39088(11) 0.43466(13) 0.89628(14) 0.0368(4) Uani 1 1 d
H8B H 0.3391(14) 0.4064(14) 0.9142(17) 0.053(6) Uiso 1 1 d
H8A H 0.4305(13) 0.3876(14) 0.8924(16) 0.047(5) Uiso 1 1 d
H8C H 0.4070(14) 0.4759(15) 0.9539(19) 0.055(6) Uiso 1 1 d
C9 C 0.32674(12) 0.59835(12) 0.49794(15) 0.0389(4) Uani 1 1 d
H9B H 0.3386(15) 0.6600(18) 0.496(2) 0.075(7) Uiso 1 1 d
H9A H 0.358(2) 0.577(2) 0.430(3) 0.117(11) Uiso 1 1 d
H9C H 0.2724(17) 0.5920(17) 0.483(2) 0.079(8) Uiso 1 1 d
C10 C 0.22449(8) 0.35677(9) 0.54127(11) 0.0241(3) Uani 1 1 d
C11 C 0.22389(10) 0.27597(10) 0.48430(14) 0.0327(3) Uani 1 1 d
H11 H 0.2551(12) 0.2329(13) 0.5254(15) 0.041(5) Uiso 1 1 d
C12 C 0.18875(11) 0.25017(11) 0.38284(15) 0.0389(4) Uani 1 1 d
H12 H 0.1996(13) 0.1901(15) 0.3654(17) 0.054(6) Uiso 1 1 d
C13 C 0.14178(11) 0.29622(13) 0.30443(15) 0.0424(4) Uani 1 1 d
H13 H 0.1264(13) 0.2680(14) 0.2369(18) 0.052(6) Uiso 1 1 d
C14 C 0.11467(11) 0.37984(13) 0.31552(14) 0.0416(4) Uani 1 1 d
H14 H 0.0827(13) 0.4017(14) 0.2529(18) 0.057(6) Uiso 1 1 d
C15 C 0.12684(10) 0.43788(11) 0.40398(13) 0.0337(3) Uani 1 1 d
H15 H 0.0996(13) 0.4934(12) 0.3914(16) 0.041(5) Uiso 1 1 d
C16 C 0.17318(8) 0.43163(9) 0.50598(11) 0.0245(3) Uani 1 1 d
C17 C 0.32352(11) 0.30217(11) 0.67762(15) 0.0367(4) Uani 1 1 d
H17B H 0.2913(13) 0.2500(15) 0.6912(16) 0.050(6) Uiso 1 1 d
H17A H 0.3642(13) 0.2841(14) 0.6199(18) 0.053(6) Uiso 1 1 d
H17C H 0.3515(14) 0.3185(15) 0.747(2) 0.063(7) Uiso 1 1 d
C18 C 0.12223(11) 0.57114(11) 0.55899(15) 0.0360(4) Uani 1 1 d
H18B H 0.1389(11) 0.6012(12) 0.4910(16) 0.037(5) Uiso 1 1 d
H18A H 0.1245(12) 0.6107(13) 0.6222(17) 0.047(5) Uiso 1 1 d
H18C H 0.0659(12) 0.5540(12) 0.5429(15) 0.040(5) Uiso 1 1 d
C19 C 0.19451(8) 0.60706(9) 0.87661(11) 0.0232(3) Uani 1 1 d
C20 C 0.26464(9) 0.63698(9) 0.95895(12) 0.0267(3) Uani 1 1 d
C21 C 0.34288(9) 0.65363(10) 0.91863(14) 0.0324(3) Uani 1 1 d
H21 H 0.3523(11) 0.6469(12) 0.8377(15) 0.036(5) Uiso 1 1 d
C22 C 0.40704(11) 0.68046(12) 0.99105(17) 0.0427(4) Uani 1 1 d
H22 H 0.4628(13) 0.6930(13) 0.9607(17) 0.050(6) Uiso 1 1 d
C23 C 0.39428(12) 0.69287(12) 1.10385(17) 0.0467(4) Uani 1 1 d
H23 H 0.4405(13) 0.7135(14) 1.1534(18) 0.059(6) Uiso 1 1 d
C24 C 0.31641(12) 0.67938(12) 1.14469(16) 0.0446(4) Uani 1 1 d
H24 H 0.3064(13) 0.6864(14) 1.2231(18) 0.054(6) Uiso 1 1 d
C25 C 0.25251(11) 0.65204(11) 1.07305(13) 0.0355(3) Uani 1 1 d
H25 H 0.1969(13) 0.6431(13) 1.1049(16) 0.048(5) Uiso 1 1 d
C26 C 0.12670(8) 0.67712(9) 0.87666(11) 0.0247(3) Uani 1 1 d
C27 C 0.12422(9) 0.73910(10) 0.79221(12) 0.0285(3) Uani 1 1 d
H27 H 0.1640(11) 0.7355(12) 0.7336(15) 0.036(5) Uiso 1 1 d
C28 C 0.06548(10) 0.80483(10) 0.79044(13) 0.0335(3) Uani 1 1 d
H28 H 0.0652(12) 0.8502(13) 0.7293(16) 0.047(5) Uiso 1 1 d
C29 C 0.00783(9) 0.80979(11) 0.87374(14) 0.0336(3) Uani 1 1 d
H29 H -0.0322(12) 0.8550(12) 0.8717(15) 0.038(5) Uiso 1 1 d
C30 C 0.00966(10) 0.74913(11) 0.95860(14) 0.0356(4) Uani 1 1 d
H30 H -0.0294(12) 0.7510(13) 1.0172(16) 0.046(5) Uiso 1 1 d
C31 C 0.06831(9) 0.68346(11) 0.96031(13) 0.0320(3) Uani 1 1 d
H31 H 0.0681(10) 0.6420(11) 1.0184(14) 0.030(4) Uiso 1 1 d
C32 C 0.16147(9) 0.51065(9) 0.89960(12) 0.0250(3) Uani 1 1 d
C33 C 0.16392(11) 0.47970(11) 1.02195(13) 0.0338(3) Uani 1 1 d
H33C H 0.1448(11) 0.4196(13) 1.0247(14) 0.038(5) Uiso 1 1 d
H33B H 0.2189(13) 0.4810(13) 1.0556(16) 0.044(5) Uiso 1 1 d
H33A H 0.1267(13) 0.5137(13) 1.0731(17) 0.046(5) Uiso 1 1 d
C34 C 0.07435(10) 0.49715(11) 0.84869(15) 0.0322(3) Uani 1 1 d
H23B H 0.0301(12) 0.5231(12) 0.8940(16) 0.040(5) Uiso 1 1 d
H34A H 0.0656(11) 0.4361(13) 0.8480(15) 0.041(5) Uiso 1 1 d
H34C H 0.0704(13) 0.5192(14) 0.7714(18) 0.049(6) Uiso 1 1 d

loop_
_atom_site_aniso_label
_atom_site_aniso_U_11
_atom_site_aniso_U_22
_atom_site_aniso_U_33
_atom_site_aniso_U_23
_atom_site_aniso_U_13
_atom_site_aniso_U_12
Ti1 0.01942(13) 0.02275(13) 0.02004(13) 0.00027(9) 0.00059(9) 0.00160(9)
O1 0.0239(5) 0.0239(5) 0.0225(5) -0.0003(4) 0.0056(4) 0.0005(4)
O2 0.0264(5) 0.0253(5) 0.0278(5) 0.0025(4) 0.0053(4) 0.0002(4)
N1 0.0230(6) 0.0326(6) 0.0222(6) 0.0046(5) -0.0002(5) 0.0018(5)
N2 0.0282(6) 0.0247(6) 0.0224(6) 0.0024(4) 0.0004(5) -0.0006(5)
N3 0.0261(6) 0.0233(6) 0.0270(6) 0.0018(4) 0.0026(5) 0.0041(5)
N4 0.0243(6) 0.0250(6) 0.0268(6) -0.0011(4) -0.0031(5) 0.0057(5)
C1 0.0234(7) 0.0285(7) 0.0260(7) -0.0022(5) 0.0025(5) 0.0016(5)
C2 0.0277(8) 0.0638(12) 0.0358(9) 0.0095(8) -0.0039(7) -0.0061(8)
C3 0.0259(8) 0.0737(14) 0.0488(10) 0.0020(9) -0.0046(8) -0.0088(9)
C4 0.0261(8) 0.0515(11) 0.0601(11) -0.0035(9) 0.0086(8) -0.0077(7)
C5 0.0355(10) 0.0688(14) 0.0661(13) 0.0236(11) 0.0175(9) -0.0071(9)
C6 0.0327(9) 0.0621(12) 0.0483(10) 0.0248(9) 0.0088(8) -0.0006(8)
C7 0.0266(7) 0.0234(6) 0.0267(7) -0.0022(5) 0.0056(5) 0.0017(5)
C8 0.0285(8) 0.0527(10) 0.0290(8) 0.0138(7) -0.0031(6) 0.0004(7)
C9 0.0420(10) 0.0430(10) 0.0310(8) 0.0146(7) -0.0074(7) -0.0096(8)
C10 0.0206(6) 0.0247(6) 0.0273(7) -0.0005(5) 0.0076(5) -0.0019(5)
C11 0.0333(8) 0.0268(7) 0.0383(8) -0.0043(6) 0.0087(7) -0.0017(6)
C12 0.0376(9) 0.0346(8) 0.0452(9) -0.0153(7) 0.0129(7) -0.0104(7)
C13 0.0337(9) 0.0557(11) 0.0380(9) -0.0211(8) 0.0034(7) -0.0114(8)
C14 0.0315(8) 0.0613(11) 0.0315(8) -0.0105(8) -0.0046(7) -0.0014(8)
C15 0.0283(8) 0.0423(9) 0.0301(8) -0.0040(6) -0.0033(6) 0.0033(7)
C16 0.0186(6) 0.0283(7) 0.0266(7) -0.0023(5) 0.0023(5) -0.0020(5)
C17 0.0434(10) 0.0289(8) 0.0378(9) 0.0046(6) 0.0001(7) 0.0130(7)
C18 0.0371(9) 0.0348(8) 0.0352(9) -0.0048(7) -0.0106(7) 0.0141(7)
C19 0.0213(6) 0.0274(7) 0.0209(6) -0.0012(5) 0.0024(5) -0.0009(5)
C20 0.0241(7) 0.0265(7) 0.0294(7) -0.0025(5) -0.0012(5) 0.0013(5)
C21 0.0254(7) 0.0301(8) 0.0419(9) -0.0083(6) 0.0021(6) -0.0005(6)
C22 0.0264(8) 0.0377(9) 0.0636(12) -0.0103(8) -0.0048(8) -0.0002(7)
C23 0.0378(10) 0.0438(10) 0.0572(11) -0.0101(8) -0.0204(8) 0.0019(8)
C24 0.0486(11) 0.0495(10) 0.0350(9) -0.0085(8) -0.0111(8) 0.0028(8)
C25 0.0339(8) 0.0420(9) 0.0304(8) -0.0036(7) -0.0027(6) -0.0007(7)
C26 0.0206(6) 0.0286(7) 0.0248(6) -0.0057(5) -0.0001(5) -0.0001(5)
C27 0.0285(7) 0.0309(7) 0.0263(7) -0.0036(6) 0.0033(6) 0.0025(6)
C28 0.0354(8) 0.0330(8) 0.0319(8) -0.0027(6) -0.0007(6) 0.0062(6)
C29 0.0245(7) 0.0364(8) 0.0395(8) -0.0138(7) -0.0046(6) 0.0061(6)
C30 0.0251(7) 0.0447(9) 0.0376(8) -0.0113(7) 0.0072(6) 0.0013(6)
C31 0.0281(8) 0.0390(8) 0.0291(7) -0.0021(6) 0.0059(6) 0.0012(6)
C32 0.0226(7) 0.0282(7) 0.0244(7) 0.0002(5) 0.0046(5) -0.0015(5)
C33 0.0371(9) 0.0377(9) 0.0272(8) 0.0058(6) 0.0083(7) -0.0016(7)
C34 0.0235(7) 0.0347(8) 0.0386(9) -0.0030(7) 0.0020(6) -0.0054(6)

loop_
_atom_type_symbol
_atom_type_description
_atom_type_scat_dispersion_real
_atom_type_scat_dispersion_imag
_atom_type_scat_source
C C 0.0033 0.0016 'International Tables Vol C Tables 4.2.6.8 and 6.1.1.4'
H H 0.0000 0.0000 'International Tables Vol C Tables 4.2.6.8 and 6.1.1.4'
N N 0.0061 0.0033 'International Tables Vol C Tables 4.2.6.8 and 6.1.1.4'
O O 0.0106 0.0060 'International Tables Vol C Tables 4.2.6.8 and 6.1.1.4'
Ti Ti 0.2776 0.4457 'International Tables Vol C Tables 4.2.6.8 and 6.1.1.4'

loop_
_geom_angle_atom_site_label_1
_geom_angle_atom_site_label_2
_geom_angle_atom_site_label_3
_geom_angle
O2 Ti1 O1 80.37(4)
O2 Ti1 N1 90.61(5)
O1 Ti1 N1 105.56(5)
O2 Ti1 N4 106.77(5)
O1 Ti1 N4 92.03(4)
N1 Ti1 N4 157.24(5)
O2 Ti1 N2 161.08(5)
O1 Ti1 N2 94.05(4)
N1 Ti1 N2 73.37(5)
N4 Ti1 N2 91.40(5)
O2 Ti1 N3 93.79(4)
O1 Ti1 N3 162.05(5)
N1 Ti1 N3 91.37(5)
N4 Ti1 N3 73.28(4)
N2 Ti1 N3 96.52(5)
C19 O1 Ti1 121.27(8)
C32 O2 Ti1 120.62(8)
C1 N1 C8 117.43(13)
C1 N1 Ti1 120.82(10)
C8 N1 Ti1 121.37(10)
C7 N2 C9 118.93(13)
C7 N2 Ti1 119.35(9)
C9 N2 Ti1 121.71(10)
C10 N3 C17 118.22(12)
C10 N3 Ti1 119.23(9)
C17 N3 Ti1 122.50(10)
C16 N4 C18 117.10(12)
C16 N4 Ti1 120.40(9)
C18 N4 Ti1 121.90(9)
N1 C1 C2 122.11(14)
N1 C1 C7 112.91(12)
C2 C1 C7 124.96(14)
C3 C2 C1 132.49(17)
C4 C3 C2 130.15(18)
C3 C4 C5 125.23(17)
C4 C5 C6 131.06(18)
C5 C6 C7 132.15(18)
N2 C7 C6 122.92(14)
N2 C7 C1 113.31(12)
C6 C7 C1 123.76(14)
N3 C10 C11 123.08(13)
N3 C10 C16 113.03(12)
C11 C10 C16 123.86(13)
C12 C11 C10 131.98(16)
C11 C12 C13 130.24(16)
C14 C13 C12 126.24(16)
C13 C14 C15 129.86(17)
C14 C15 C16 131.70(16)
N4 C16 C15 122.07(13)
N4 C16 C10 112.61(12)
C15 C16 C10 125.31(13)
O1 C19 C26 108.88(11)
O1 C19 C20 108.26(11)
C26 C19 C20 107.44(11)
O1 C19 C32 103.65(10)
C26 C19 C32 114.08(11)
C20 C19 C32 114.26(11)
C21 C20 C25 117.45(14)
C21 C20 C19 119.74(13)
C25 C20 C19 122.75(13)
C22 C21 C20 120.83(16)
C23 C22 C21 120.75(17)
C22 C23 C24 119.21(16)
C23 C24 C25 120.22(17)
C24 C25 C20 121.47(16)
C27 C26 C31 117.50(14)
C27 C26 C19 119.22(12)
C31 C26 C19 123.24(13)
C26 C27 C28 121.23(14)
C29 C28 C27 120.44(15)
C30 C29 C28 119.13(15)
C29 C30 C31 120.42(15)
C30 C31 C26 121.28(15)
O2 C32 C33 107.50(12)
O2 C32 C34 106.75(12)
C33 C32 C34 109.18(13)
O2 C32 C19 104.42(10)
C33 C32 C19 116.86(12)
C34 C32 C19 111.49(12)

loop_
_geom_bond_atom_site_label_1
_geom_bond_atom_site_label_2
_geom_bond_distance
Ti1 O2 1.8620(10)
Ti1 O1 1.8747(10)
Ti1 N1 2.0781(12)
Ti1 N4 2.0785(12)
Ti1 N2 2.1342(12)
Ti1 N3 2.1385(12)
O1 C19 1.4138(16)
O2 C32 1.4203(17)
N1 C1 1.3406(19)
N1 C8 1.4681(19)
N2 C7 1.3230(19)
N2 C9 1.4693(19)
N3 C10 1.3252(18)
N3 C17 1.4694(19)
N4 C16 1.3431(18)
N4 C18 1.4693(18)
C1 C2 1.405(2)
C1 C7 1.471(2)
C2 C3 1.395(2)
C3 C4 1.363(3)
C4 C5 1.375(3)
C5 C6 1.381(3)
C6 C7 1.420(2)
C10 C11 1.420(2)
C10 C16 1.478(2)
C11 C12 1.377(2)
C12 C13 1.383(3)
C13 C14 1.373(3)
C14 C15 1.392(2)
C15 C16 1.410(2)
C19 C26 1.5434(19)
C19 C20 1.5481(19)
C19 C32 1.6095(19)
C20 C21 1.395(2)
C20 C25 1.397(2)
C21 C22 1.393(2)
C22 C23 1.377(3)
C23 C24 1.383(3)
C24 C25 1.387(2)
C26 C27 1.387(2)
C26 C31 1.398(2)
C27 C28 1.392(2)
C28 C29 1.386(2)
C29 C30 1.377(3)
C30 C31 1.391(2)
C32 C33 1.531(2)
C32 C34 1.534(2)
